data_4341257
loop_
_publ_author_name
'Bae, Su-Whan'
'Kim, Choong-Yeol'
'Lee, Dong Woo'
'Ok, Kang Min'

_publ_section_title
;
 Cooperative Effects of Cation Size and Variable Coordination Modes of
 Te(4+) on the Frameworks of New Alkali Metal Indium Tellurites,
 NaIn(TeO3)2, KIn(TeO3)2, RbInTe3O8, and CsInTe3O8.
;
_journal_issue 20
_journal_name_full 'Inorganic chemistry'
_journal_page_first 11328
_journal_page_last 11334
_journal_paper_doi 10.1021/ic502108a
_journal_volume 53
_journal_year 2014
_chemical_formula_sum 'Cs In O8 Te3'
_chemical_formula_weight 758.53
_chemical_name_systematic
;
 ?
;
_space_group_IT_number 2
_symmetry_cell_setting triclinic
_symmetry_space_group_name_Hall '-P 1'
_symmetry_space_group_name_H-M 'P -1'
_atom_sites_solution_primary direct
_atom_sites_solution_secondary difmap
_cell_angle_alpha 79.547(10)
_cell_angle_beta 89.419(10)
_cell_angle_gamma 69.380(10)
_cell_formula_units_Z 2
_cell_length_a 5.80810(10)
_cell_length_b 7.7458(2)
_cell_length_c 11.2878(2)
_cell_measurement_temperature 298.0(2)
_cell_volume 466.60(4)
_computing_structure_refinement 'SHELXL-97 (Sheldrick, 1997)'
_diffrn_ambient_temperature 298.0(2)
_diffrn_measured_fraction_theta_full 0.993
_diffrn_measured_fraction_theta_max 0.993
_diffrn_measurement_device_type 'Bruker SMART BREEZE'
_diffrn_measurement_method CCD
_diffrn_radiation_monochromator graphite
_diffrn_radiation_type MoK\a
_diffrn_radiation_wavelength 0.71073
_diffrn_reflns_av_R_equivalents 0.0658
_diffrn_reflns_av_unetI/netI 0.0614
_diffrn_reflns_limit_h_max 7
_diffrn_reflns_limit_h_min -7
_diffrn_reflns_limit_k_max 10
_diffrn_reflns_limit_k_min -10
_diffrn_reflns_limit_l_max 15
_diffrn_reflns_limit_l_min -15
_diffrn_reflns_number 8306
_diffrn_reflns_theta_full 28.28
_diffrn_reflns_theta_max 28.28
_diffrn_reflns_theta_min 3.68
_exptl_absorpt_coefficient_mu 15.581
_exptl_absorpt_correction_T_max 0.69
_exptl_absorpt_correction_T_min 0.60
_exptl_absorpt_correction_type empirical
_exptl_absorpt_process_details
; 
 SADABS(Blessing, 1995) 
;
_exptl_crystal_colour Colorless
_exptl_crystal_density_diffrn 5.399
_exptl_crystal_density_method 'not measured'
_exptl_crystal_description Block
_exptl_crystal_F_000 648
_exptl_crystal_size_max 0.037
_exptl_crystal_size_mid 0.028
_exptl_crystal_size_min 0.025
_refine_diff_density_max 1.493
_refine_diff_density_min -1.412
_refine_diff_density_rms 0.338
_refine_ls_extinction_coef 0.0050(2)
_refine_ls_extinction_expression Fc^*^=kFc[1+0.001xFc^2^\l^3^/sin(2\q)]^-1/4^
_refine_ls_extinction_method SHELXL
_refine_ls_goodness_of_fit_ref 0.902
_refine_ls_matrix_type full
_refine_ls_number_parameters 122
_refine_ls_number_reflns 2301
_refine_ls_number_restraints 0
_refine_ls_restrained_S_all 0.902
_refine_ls_R_factor_all 0.0402
_refine_ls_R_factor_gt 0.0283
_refine_ls_shift/su_max 0
_refine_ls_shift/su_mean 0
_refine_ls_structure_factor_coef Fsqd
_refine_ls_weighting_details 'calc w=1/[\s^2^(Fo^2^)+(0.0128P)^2^+0.0000P] where P=(Fo^2^+2Fc^2^)/3'
_refine_ls_weighting_scheme calc
_refine_ls_wR_factor_gt 0.0501
_refine_ls_wR_factor_ref 0.0538
_reflns_number_gt 1814
_reflns_number_total 2301
_reflns_threshold_expression >2s\(I)
_cod_data_source_file ic502108a_si_002.cif
_cod_data_source_block CsInTe3O8
_cod_depositor_comments
;
The following automatic conversions were performed:

'_symmetry_cell_setting' value 'Triclinic' changed to 'triclinic'
according to
/home/saulius/struct/COD-crude-data--automatic-downloads/rss-feeds/ACS/lib/dictionaries/cif_core.dic
dictionary named 'cif_core.dic' version 2.4.2 from
2011-04-26.

'_exptl_absorpt_correction_type' value 'EMPIRICAL'
changed to 'empirical' according to
/home/saulius/struct/COD-crude-data--automatic-downloads/rss-feeds/ACS/lib/dictionaries/cif_core.dic
dictionary named 'cif_core.dic' version 2.4.2 from 2011-04-26.

Automatic conversion script
Id: cif_fix_values 2827 2014-09-09 07:05:25Z andrius 

 Adding full bibliography for 4341254--4341257.cif.
;
_cod_original_sg_symbol_H-M P-1
_cod_database_code 4341257

loop_
_symmetry_equiv_pos_as_xyz
'x, y, z'
'-x, -y, -z'

loop_
_atom_site_label
_atom_site_type_symbol
_atom_site_fract_x
_atom_site_fract_y
_atom_site_fract_z
_atom_site_U_iso_or_equiv
_atom_site_adp_type
_atom_site_occupancy
_atom_site_symmetry_multiplicity
_atom_site_calc_flag
_atom_site_refinement_flags
Cs1 Cs -0.18130(10) -0.10998(8) 0.16092(5) 0.02382(14) Uani 1 1 d .
Te1 Te 0.22148(8) 0.00848(7) 0.42048(4) 0.01266(12) Uani 1 1 d .
Te2 Te 0.07662(8) 0.32587(7) 0.15230(4) 0.01307(12) Uani 1 1 d .
Te3 Te -0.48609(8) -0.52411(7) 0.33407(4) 0.01292(12) Uani 1 1 d .
In1 In -0.5 -0.5 0 0.01161(17) Uani 1 2 d S
In2 In 0 -0.5 0.5 0.01126(16) Uani 1 2 d S
O1 O 0.1840(9) 0.2561(8) 0.4228(5) 0.0202(12) Uani 1 1 d .
O2 O 0.2338(9) 0.0731(7) 0.2342(4) 0.0173(12) Uani 1 1 d .
O3 O -0.1107(8) 0.0350(7) 0.3974(4) 0.0149(11) Uani 1 1 d .
O4 O 0.2936(10) 0.3137(8) 0.0306(5) 0.0218(12) Uani 1 1 d .
O5 O -0.1648(9) 0.2782(8) 0.0707(5) 0.0212(13) Uani 1 1 d .
O6 O -0.5932(10) -0.4233(8) 0.1727(5) 0.0269(14) Uani 1 1 d .
O7 O -0.7605(9) -0.3713(7) 0.4023(4) 0.0143(11) Uani 1 1 d .
O8 O -0.2743(9) -0.3955(8) 0.3519(5) 0.0193(12) Uani 1 1 d .

loop_
_atom_site_aniso_label
_atom_site_aniso_U_11
_atom_site_aniso_U_22
_atom_site_aniso_U_33
_atom_site_aniso_U_23
_atom_site_aniso_U_13
_atom_site_aniso_U_12
Cs1 0.0343(3) 0.0215(3) 0.0198(3) -0.0048(2) 0.0028(2) -0.0145(2)
Te1 0.0118(2) 0.0133(3) 0.0119(2) -0.00187(19) -0.00101(18) -0.0035(2)
Te2 0.0134(2) 0.0146(3) 0.0117(2) -0.0024(2) 0.00205(18) -0.0057(2)
Te3 0.0110(2) 0.0145(3) 0.0138(2) -0.0042(2) 0.00179(18) -0.0044(2)
In1 0.0090(3) 0.0166(4) 0.0098(3) -0.0014(3) 0.0008(3) -0.0057(3)
In2 0.0098(3) 0.0159(4) 0.0096(3) -0.0025(3) 0.0012(3) -0.0065(3)
O1 0.023(3) 0.016(3) 0.025(3) -0.007(2) 0.010(2) -0.010(2)
O2 0.020(3) 0.018(3) 0.010(3) -0.003(2) 0.000(2) -0.002(2)
O3 0.014(2) 0.019(3) 0.011(3) -0.002(2) -0.002(2) -0.005(2)
O4 0.028(3) 0.022(3) 0.021(3) -0.006(2) 0.006(2) -0.014(3)
O5 0.012(3) 0.021(3) 0.029(3) 0.001(3) -0.009(2) -0.005(2)
O6 0.024(3) 0.041(4) 0.013(3) -0.010(3) -0.002(2) -0.006(3)
O7 0.016(3) 0.012(3) 0.019(3) -0.006(2) 0.006(2) -0.008(2)
O8 0.015(3) 0.023(3) 0.022(3) 0.000(2) 0.000(2) -0.012(2)

loop_
_atom_type_symbol
_atom_type_description
_atom_type_scat_dispersion_real
_atom_type_scat_dispersion_imag
_atom_type_scat_source
O O 0.0106 0.006 'International Tables Vol C Tables 4.2.6.8 and 6.1.1.4'
In In -0.7276 1.31 'International Tables Vol C Tables 4.2.6.8 and 6.1.1.4'
Te Te -0.5308 1.6751 'International Tables Vol C Tables 4.2.6.8 and 6.1.1.4'
Cs Cs -0.368 2.1192 'International Tables Vol C Tables 4.2.6.8 and 6.1.1.4'

loop_
_geom_angle_atom_site_label_1
_geom_angle_atom_site_label_2
_geom_angle_atom_site_label_3
_geom_angle
_geom_angle_site_symmetry_1
_geom_angle_site_symmetry_3
O8 Cs1 O5 151.51(15) . .
O8 Cs1 O4 88.54(14) . 2
O5 Cs1 O4 116.83(14) . 2
O8 Cs1 O3 78.52(13) . .
O5 Cs1 O3 75.38(13) . .
O4 Cs1 O3 166.90(13) 2 .
O8 Cs1 O2 72.53(13) . 1_455
O5 Cs1 O2 91.29(13) . 1_455
O4 Cs1 O2 95.39(13) 2 1_455
O3 Cs1 O2 78.91(12) . 1_455
O8 Cs1 O2 116.73(13) . .
O5 Cs1 O2 51.09(12) . .
O4 Cs1 O2 141.00(12) 2 .
O3 Cs1 O2 49.87(12) . .
O2 Cs1 O2 119.54(15) 1_455 .
O8 Cs1 O6 86.16(14) . 1_655
O5 Cs1 O6 107.37(14) . 1_655
O4 Cs1 O6 85.59(13) 2 1_655
O3 Cs1 O6 95.45(12) . 1_655
O2 Cs1 O6 158.62(13) 1_455 1_655
O2 Cs1 O6 68.32(12) . 1_655
O8 Cs1 O5 116.33(14) . 2
O5 Cs1 O5 91.02(14) . 2
O4 Cs1 O5 50.27(12) 2 2
O3 Cs1 O5 138.34(11) . 2
O2 Cs1 O5 141.61(11) 1_455 2
O2 Cs1 O5 90.90(11) . 2
O6 Cs1 O5 50.77(12) 1_655 2
O8 Cs1 O7 57.01(12) . 1_655
O5 Cs1 O7 113.85(12) . 1_655
O4 Cs1 O7 119.08(13) 2 1_655
O3 Cs1 O7 54.92(12) . 1_655
O2 Cs1 O7 115.12(12) 1_455 1_655
O2 Cs1 O7 63.41(12) . 1_655
O6 Cs1 O7 48.02(12) 1_655 1_655
O5 Cs1 O7 98.73(11) 2 1_655
O8 Cs1 O4 118.35(13) . 1_455
O5 Cs1 O4 53.83(12) . 1_455
O4 Cs1 O4 89.28(14) 2 1_455
O3 Cs1 O4 95.05(12) . 1_455
O2 Cs1 O4 46.42(12) 1_455 1_455
O2 Cs1 O4 102.10(12) . 1_455
O6 Cs1 O4 154.85(13) 1_655 1_455
O5 Cs1 O4 108.40(12) 2 1_455
O7 Cs1 O4 149.69(12) 1_655 1_455
O8 Cs1 Te2 57.06(11) . 1_545
O5 Cs1 Te2 149.42(10) . 1_545
O4 Cs1 Te2 50.98(11) 2 1_545
O3 Cs1 Te2 120.99(9) . 1_545
O2 Cs1 Te2 116.11(9) 1_455 1_545
O2 Cs1 Te2 117.02(9) . 1_545
O6 Cs1 Te2 49.47(10) 1_655 1_545
O5 Cs1 Te2 59.26(9) 2 1_545
O7 Cs1 Te2 68.17(8) 1_655 1_545
O4 Cs1 Te2 138.11(8) 1_455 1_545
O8 Cs1 Te2 107.03(10) . 2
O5 Cs1 Te2 101.11(10) . 2
O4 Cs1 Te2 24.72(9) 2 2
O3 Cs1 Te2 164.82(9) . 2
O2 Cs1 Te2 116.14(8) 1_455 2
O2 Cs1 Te2 116.37(8) . 2
O6 Cs1 Te2 71.25(8) 1_655 2
O5 Cs1 Te2 26.53(7) 2 2
O7 Cs1 Te2 115.68(8) 1_655 2
O4 Cs1 Te2 94.54(8) 1_455 2
Te2 Cs1 Te2 55.867(13) 1_545 2
O1 Te1 O3 99.9(2) . .
O1 Te1 O2 87.4(2) . .
O3 Te1 O2 88.3(2) . .
O1 Te1 O3 92.2(2) . 2_556
O3 Te1 O3 77.6(2) . 2_556
O2 Te1 O3 165.56(18) . 2_556
O1 Te1 Te1 97.40(16) . 2_556
O3 Te1 Te1 41.85(15) . 2_556
O2 Te1 Te1 130.08(13) . 2_556
O3 Te1 Te1 35.71(12) 2_556 2_556
O1 Te1 Cs1 119.71(17) . .
O3 Te1 Cs1 45.32(15) . .
O2 Te1 Cs1 53.05(14) . .
O3 Te1 Cs1 115.77(12) 2_556 .
Te1 Te1 Cs1 82.925(18) 2_556 .
O1 Te1 Cs1 98.27(16) . 1_655
O3 Te1 Cs1 128.68(15) . 1_655
O2 Te1 Cs1 45.19(13) . 1_655
O3 Te1 Cs1 148.74(13) 2_556 1_655
Te1 Te1 Cs1 163.25(2) 2_556 1_655
Cs1 Te1 Cs1 84.209(12) . 1_655
O4 Te2 O5 97.8(2) . .
O4 Te2 O2 95.9(2) . .
O5 Te2 O2 95.1(2) . .
O4 Te2 Cs1 101.50(17) . 1_565
O5 Te2 Cs1 107.42(17) . 1_565
O2 Te2 Cs1 149.07(14) . 1_565
O4 Te2 Cs1 44.48(15) . 2
O5 Te2 Cs1 55.71(17) . 2
O2 Te2 Cs1 85.98(14) . 2
Cs1 Te2 Cs1 124.133(13) 1_565 2
O4 Te2 Cs1 107.44(16) . .
O5 Te2 Cs1 42.33(17) . .
O2 Te2 Cs1 53.64(14) . .
Cs1 Te2 Cs1 139.967(18) 1_565 .
Cs1 Te2 Cs1 66.744(14) 2 .
O4 Te2 Cs1 54.46(18) . 1_655
O5 Te2 Cs1 113.31(17) . 1_655
O2 Te2 Cs1 44.46(14) . 1_655
Cs1 Te2 Cs1 134.522(16) 1_565 1_655
Cs1 Te2 Cs1 68.707(13) 2 1_655
Cs1 Te2 Cs1 85.332(14) . 1_655
O6 Te3 O8 99.2(2) . .
O6 Te3 O7 97.3(2) . .
O8 Te3 O7 97.9(2) . .
O6 Te3 Cs1 65.29(17) . .
O8 Te3 Cs1 33.96(16) . .
O7 Te3 Cs1 100.74(15) . .
O6 Te3 Cs1 47.54(17) . 1_455
O8 Te3 Cs1 107.52(16) . 1_455
O7 Te3 Cs1 50.03(15) . 1_455
Cs1 Te3 Cs1 83.455(13) . 1_455
O5 In1 O5 180 2_455 1_545
O5 In1 O6 86.6(2) 2_455 .
O5 In1 O6 93.4(2) 1_545 .
O5 In1 O6 93.4(2) 2_455 2_445
O5 In1 O6 86.6(2) 1_545 2_445
O6 In1 O6 180.0(3) . 2_445
O5 In1 O4 92.0(2) 2_455 2
O5 In1 O4 88.0(2) 1_545 2
O6 In1 O4 89.9(2) . 2
O6 In1 O4 90.1(2) 2_445 2
O5 In1 O4 88.0(2) 2_455 1_445
O5 In1 O4 92.0(2) 1_545 1_445
O6 In1 O4 90.1(2) . 1_445
O6 In1 O4 89.9(2) 2_445 1_445
O4 In1 O4 180.0000(10) 2 1_445
O5 In1 Cs1 143.17(13) 2_455 1_545
O5 In1 Cs1 36.83(13) 1_545 1_545
O6 In1 Cs1 92.57(16) . 1_545
O6 In1 Cs1 87.43(16) 2_445 1_545
O4 In1 Cs1 124.80(15) 2 1_545
O4 In1 Cs1 55.20(15) 1_445 1_545
O5 In1 Cs1 36.83(13) 2_455 2_455
O5 In1 Cs1 143.17(13) 1_545 2_455
O6 In1 Cs1 87.43(16) . 2_455
O6 In1 Cs1 92.57(16) 2_445 2_455
O4 In1 Cs1 55.20(15) 2 2_455
O4 In1 Cs1 124.80(15) 1_445 2_455
Cs1 In1 Cs1 180 1_545 2_455
O1 In2 O1 180.0(2) 1_545 2_556
O1 In2 O8 90.4(2) 1_545 2_546
O1 In2 O8 89.6(2) 2_556 2_546
O1 In2 O8 89.6(2) 1_545 .
O1 In2 O8 90.4(2) 2_556 .
O8 In2 O8 180.0(2) 2_546 .
O1 In2 O7 87.43(19) 1_545 1_655
O1 In2 O7 92.57(19) 2_556 1_655
O8 In2 O7 87.55(18) 2_546 1_655
O8 In2 O7 92.45(18) . 1_655
O1 In2 O7 92.57(19) 1_545 2_446
O1 In2 O7 87.43(19) 2_556 2_446
O8 In2 O7 92.45(18) 2_546 2_446
O8 In2 O7 87.55(18) . 2_446
O7 In2 O7 180 1_655 2_446
O1 In2 Cs1 84.69(15) 1_545 2_546
O1 In2 Cs1 95.31(15) 2_556 2_546
O8 In2 Cs1 39.79(13) 2_546 2_546
O8 In2 Cs1 140.21(13) . 2_546
O7 In2 Cs1 126.44(13) 1_655 2_546
O7 In2 Cs1 53.56(13) 2_446 2_546
O1 In2 Cs1 95.31(15) 1_545 .
O1 In2 Cs1 84.69(15) 2_556 .
O8 In2 Cs1 140.21(13) 2_546 .
O8 In2 Cs1 39.79(13) . .
O7 In2 Cs1 53.56(13) 1_655 .
O7 In2 Cs1 126.44(13) 2_446 .
Cs1 In2 Cs1 180 2_546 .
Te1 O1 In2 146.2(3) . 1_565
Te2 O2 Te1 119.3(2) . .
Te2 O2 Cs1 112.1(2) . 1_655
Te1 O2 Cs1 108.69(18) . 1_655
Te2 O2 Cs1 99.34(17) . .
Te1 O2 Cs1 97.47(17) . .
Cs1 O2 Cs1 119.54(15) 1_655 .
Te1 O3 Te1 102.4(2) . 2_556
Te1 O3 Cs1 109.6(2) . .
Te1 O3 Cs1 134.8(2) 2_556 .
Te2 O4 In1 121.3(3) . 1_665
Te2 O4 Cs1 110.8(2) . 2
In1 O4 Cs1 124.6(2) 1_665 2
Te2 O4 Cs1 101.4(2) . 1_655
In1 O4 Cs1 95.96(17) 1_665 1_655
Cs1 O4 Cs1 90.72(14) 2 1_655
Te2 O5 In1 120.7(3) . 1_565
Te2 O5 Cs1 113.2(2) . .
In1 O5 Cs1 118.18(18) 1_565 .
Te2 O5 Cs1 97.76(19) . 2
In1 O5 Cs1 110.28(19) 1_565 2
Cs1 O5 Cs1 88.98(14) . 2
Te3 O6 In1 137.4(3) . .
Te3 O6 Cs1 108.7(2) . 1_455
In1 O6 Cs1 111.04(19) . 1_455
Te3 O7 In2 118.5(2) . 1_455
Te3 O7 Cs1 105.63(19) . 1_455
In2 O7 Cs1 96.44(15) 1_455 1_455
Te3 O8 In2 119.7(3) . .
Te3 O8 Cs1 125.6(2) . .
In2 O8 Cs1 112.72(17) . .

loop_
_geom_bond_atom_site_label_1
_geom_bond_atom_site_label_2
_geom_bond_distance
_geom_bond_site_symmetry_2
Cs1 O8 2.986(5) .
Cs1 O5 3.029(5) .
Cs1 O4 3.095(5) 2
Cs1 O3 3.160(5) .
Cs1 O2 3.348(5) 1_455
Cs1 O2 3.374(5) .
Cs1 O6 3.410(5) 1_655
Cs1 O5 3.443(6) 2
Cs1 O7 3.485(5) 1_655
Cs1 O4 3.678(6) 1_455
Cs1 Te2 4.1097(7) 1_545
Cs1 Te2 4.1295(7) 2
Te1 O1 1.857(5) .
Te1 O3 1.882(4) .
Te1 O2 2.078(5) .
Te1 O3 2.152(5) 2_556
Te1 Te1 3.1492(10) 2_556
Te1 Cs1 4.4705(7) 1_655
Te2 O4 1.847(5) .
Te2 O5 1.861(5) .
Te2 O2 1.903(5) .
Te2 Cs1 4.1097(7) 1_565
Te2 Cs1 4.1295(7) 2
Te2 Cs1 4.4299(7) 1_655
Te3 O6 1.865(5) .
Te3 O8 1.868(5) .
Te3 O7 1.874(5) .
Te3 Cs1 4.3791(7) 1_455
In1 O5 2.135(5) 2_455
In1 O5 2.135(5) 1_545
In1 O6 2.149(5) .
In1 O6 2.149(5) 2_445
In1 O4 2.161(5) 2
In1 O4 2.161(5) 1_445
In1 Cs1 4.4546(6) 1_545
In1 Cs1 4.4546(6) 2_455
In2 O1 2.151(5) 1_545
In2 O1 2.151(5) 2_556
In2 O8 2.154(5) 2_546
In2 O8 2.154(5) .
In2 O7 2.166(5) 1_655
In2 O7 2.166(5) 2_446
In2 Cs1 4.3047(5) 2_546
O1 In2 2.151(5) 1_565
O2 Cs1 3.348(5) 1_655
O3 Te1 2.152(5) 2_556
O4 In1 2.161(5) 1_665
O4 Cs1 3.095(5) 2
O4 Cs1 3.678(6) 1_655
O5 In1 2.135(5) 1_565
O5 Cs1 3.443(6) 2
O6 Cs1 3.410(5) 1_455
O7 In2 2.166(5) 1_455
O7 Cs1 3.485(5) 1_455
